data_2232386
loop_
_publ_author_name
'Smith, Graham'
'Wermuth, Urs D.'

_publ_section_title
;
 Ethane-1,2-diaminium 4,4'-sulfonyldibenzoate
;
_journal_coeditor_code LH5347
_journal_issue 11
_journal_name_full 'Acta Crystallographica Section E'
_journal_page_first o2966
_journal_paper_doi 10.1107/S1600536811041274
_journal_volume 67
_journal_year 2011
_chemical_formula_iupac 'C2 H10 N2 2+, C14 H8 O6 S 2-'
_chemical_formula_moiety 'C2 H10 N2 2+, C14 H8 O6 S 2-'
_chemical_formula_sum 'C16 H18 N2 O6 S'
_chemical_formula_weight 366.39
_chemical_name_common 'ethylenediaminium 4,4'-sulfonyldibenzoate'
_chemical_name_systematic
;
Ethane-1,2-diaminium 4,4'-sulfonyldibenzoate
;
_space_group_IT_number 13
_symmetry_cell_setting monoclinic
_symmetry_space_group_name_Hall '-P 2yc'
_symmetry_space_group_name_H-M 'P 1 2/c 1'
_atom_sites_solution_hydrogens geom
_atom_sites_solution_primary direct
_atom_sites_solution_secondary difmap
_audit_creation_method SHELXL97
_cell_angle_alpha 90.00
_cell_angle_beta 111.812(6)
_cell_angle_gamma 90.00
_cell_formula_units_Z 2
_cell_length_a 15.2860(8)
_cell_length_b 4.8436(2)
_cell_length_c 11.9803(6)
_cell_measurement_reflns_used 2936
_cell_measurement_temperature 200(2)
_cell_measurement_theta_max 28.58
_cell_measurement_theta_min 3.49
_cell_volume 823.51(8)
_computing_cell_refinement 'CrysAlis PRO (Oxford Diffraction, 2010)'
_computing_data_collection 'CrysAlis PRO (Oxford Diffraction, 2010)'
_computing_data_reduction 'CrysAlis PRO (Oxford Diffraction, 2010)'
_computing_molecular_graphics 'PLATON (Spek, 2009)'
_computing_publication_material 'PLATON (Spek, 2009)'
_computing_structure_refinement 'SHELXL97 (Sheldrick, 2008) within WinGX (Farrugia, 1999)'
_computing_structure_solution 'SIR92 (Altomare <i>et al.</i>, 1994)'
_diffrn_ambient_temperature 200(2)
_diffrn_detector_area_resol_mean 16.077
_diffrn_measured_fraction_theta_full 0.998
_diffrn_measured_fraction_theta_max 0.998
_diffrn_measurement_device_type 'Oxford Diffraction Gemini-S CCD detector'
_diffrn_measurement_method \w
_diffrn_radiation_monochromator graphite
_diffrn_radiation_source 'Enhance (Mo) X-ray source'
_diffrn_radiation_type MoK\a
_diffrn_radiation_wavelength 0.71073
_diffrn_reflns_av_R_equivalents 0.0241
_diffrn_reflns_av_sigmaI/netI 0.0305
_diffrn_reflns_limit_h_max 18
_diffrn_reflns_limit_h_min -18
_diffrn_reflns_limit_k_max 5
_diffrn_reflns_limit_k_min -5
_diffrn_reflns_limit_l_max 14
_diffrn_reflns_limit_l_min -14
_diffrn_reflns_number 5062
_diffrn_reflns_theta_full 25.99
_diffrn_reflns_theta_max 25.99
_diffrn_reflns_theta_min 3.40
_diffrn_standards_number 0
_exptl_absorpt_coefficient_mu 0.233
_exptl_absorpt_correction_T_max 0.99
_exptl_absorpt_correction_T_min 0.98
_exptl_absorpt_correction_type multi-scan
_exptl_absorpt_process_details '(CrysAlis PRO; Oxford Diffraction, 2010)'
_exptl_crystal_colour colourless
_exptl_crystal_density_diffrn 1.478
_exptl_crystal_density_method 'not measured'
_exptl_crystal_description plate
_exptl_crystal_F_000 384
_exptl_crystal_size_max 0.35
_exptl_crystal_size_mid 0.25
_exptl_crystal_size_min 0.08
_refine_diff_density_max 0.350
_refine_diff_density_min -0.245
_refine_ls_extinction_method none
_refine_ls_goodness_of_fit_ref 1.050
_refine_ls_hydrogen_treatment constr
_refine_ls_matrix_type full
_refine_ls_number_parameters 114
_refine_ls_number_reflns 1607
_refine_ls_number_restraints 0
_refine_ls_restrained_S_all 1.050
_refine_ls_R_factor_all 0.0456
_refine_ls_R_factor_gt 0.0340
_refine_ls_shift/su_max 0.000
_refine_ls_shift/su_mean 0.000
_refine_ls_structure_factor_coef Fsqd
_refine_ls_weighting_details 'calc w=1/[\s^2^(Fo^2^)+(0.0627P)^2^] where P=(Fo^2^+2Fc^2^)/3'
_refine_ls_weighting_scheme calc
_refine_ls_wR_factor_gt 0.0898
_refine_ls_wR_factor_ref 0.0984
_reflns_number_gt 1290
_reflns_number_total 1607
_reflns_threshold_expression I>2\s(I)
_cod_data_source_file lh5347.cif
_cod_data_source_block I
_cod_original_sg_symbol_H-M 'P 2/c'
_cod_database_code 2232386
_cod_database_fobs_code 2232386

loop_
_symmetry_equiv_pos_site_id
_symmetry_equiv_pos_as_xyz
1 x,y,z
2 -x,y,1/2-z
3 -x,-y,-z
4 x,-y,1/2+z

loop_
_atom_site_aniso_label
_atom_site_aniso_U_11
_atom_site_aniso_U_22
_atom_site_aniso_U_33
_atom_site_aniso_U_12
_atom_site_aniso_U_13
_atom_site_aniso_U_23
S1 0.0190(3) 0.0165(3) 0.0174(3) 0.0000 0.0055(2) 0.0000
O1 0.0270(7) 0.0217(7) 0.0255(7) -0.0024(5) 0.0091(6) 0.0053(6)
O41 0.0338(8) 0.0381(8) 0.0204(7) -0.0146(6) 0.0123(6) -0.0022(6)
O42 0.0310(7) 0.0265(7) 0.0153(6) -0.0061(5) 0.0086(5) -0.0033(5)
C1 0.0170(8) 0.0169(9) 0.0167(8) 0.0018(6) 0.0041(7) 0.0021(7)
C2 0.0214(9) 0.0292(10) 0.0195(9) -0.0025(7) 0.0107(7) -0.0014(8)
C3 0.0257(9) 0.0265(10) 0.0158(9) -0.0013(8) 0.0098(7) -0.0031(7)
C4 0.0177(8) 0.0187(9) 0.0148(8) 0.0021(7) 0.0041(7) 0.0028(7)
C5 0.0237(9) 0.0244(10) 0.0214(9) -0.0038(7) 0.0140(8) -0.0008(7)
C6 0.0268(9) 0.0244(10) 0.0169(9) -0.0014(8) 0.0103(8) -0.0037(7)
C41 0.0215(9) 0.0185(9) 0.0179(9) 0.0027(7) 0.0077(7) 0.0027(7)
N1A 0.0292(9) 0.0254(8) 0.0189(8) -0.0004(7) 0.0099(7) -0.0003(7)
C1A 0.0245(10) 0.0361(11) 0.0209(10) 0.0020(8) 0.0080(8) -0.0024(8)

loop_
_atom_site_type_symbol
_atom_site_label
_atom_site_fract_x
_atom_site_fract_y
_atom_site_fract_z
_atom_site_U_iso_or_equiv
_atom_site_thermal_displace_type
_atom_site_calc_flag
_atom_site_refinement_flags
_atom_site_occupancy
S S1 1.00000 0.61975(12) 0.75000 0.0180(2) Uani . . 1.000
O O1 1.03086(9) 0.7681(3) 0.66702(11) 0.0249(4) Uani . . 1.000
O O41 0.63470(9) -0.2635(3) 0.51471(11) 0.0301(4) Uani . . 1.000
O O42 0.66855(9) -0.1734(3) 0.35316(10) 0.0243(4) Uani . . 1.000
C C1 0.90679(11) 0.3967(3) 0.66620(15) 0.0175(5) Uani . . 1.000
C C2 0.90534(12) 0.2888(4) 0.55790(16) 0.0225(5) Uani . . 1.000
C C3 0.83192(12) 0.1147(4) 0.49238(15) 0.0221(5) Uani . . 1.000
C C4 0.76174(11) 0.0437(4) 0.53517(14) 0.0176(5) Uani . . 1.000
C C5 0.76491(13) 0.1538(4) 0.64426(16) 0.0216(5) Uani . . 1.000
C C6 0.83708(12) 0.3320(4) 0.71004(16) 0.0221(5) Uani . . 1.000
C C41 0.68270(12) -0.1474(3) 0.46402(15) 0.0192(5) Uani . . 1.000
N N1A 0.61734(10) 0.3312(3) 0.23264(13) 0.0242(5) Uani . . 1.000
C C1A 0.51341(13) 0.3110(4) 0.19485(16) 0.0273(6) Uani . . 1.000
H H2 0.95280 0.33250 0.52980 0.0270 Uiso calc R 1.000
H H3 0.82960 0.04480 0.41900 0.0260 Uiso calc R 1.000
H H5 0.71830 0.10750 0.67330 0.0260 Uiso calc R 1.000
H H6 0.83850 0.40660 0.78220 0.0260 Uiso calc R 1.000
H H11A 0.63740 0.48570 0.27460 0.0290 Uiso calc R 1.000
H H12A 0.63270 0.33380 0.16790 0.0290 Uiso calc R 1.000
H H13A 0.64420 0.18630 0.27810 0.0290 Uiso calc R 1.000
H H14A 0.48380 0.46620 0.14350 0.0330 Uiso calc R 1.000
H H15A 0.49130 0.14250 0.14940 0.0330 Uiso calc R 1.000

loop_
_atom_type_symbol
_atom_type_description
_atom_type_scat_dispersion_real
_atom_type_scat_dispersion_imag
_atom_type_scat_source
C C 0.0033 0.0016 'International Tables Vol C Tables 4.2.6.8 and 6.1.1.4'
H H 0.0000 0.0000 'International Tables Vol C Tables 4.2.6.8 and 6.1.1.4'
N N 0.0061 0.0033 'International Tables Vol C Tables 4.2.6.8 and 6.1.1.4'
O O 0.0106 0.0060 'International Tables Vol C Tables 4.2.6.8 and 6.1.1.4'
S S 0.1246 0.1234 'International Tables Vol C Tables 4.2.6.8 and 6.1.1.4'

loop_
_geom_angle_atom_site_label_1
_geom_angle_atom_site_label_2
_geom_angle_atom_site_label_3
_geom_angle_site_symmetry_1
_geom_angle_site_symmetry_3
_geom_angle
_geom_angle_publ_flag
O1 S1 C1 . . 108.27(8) no
O1 S1 O1 . 2_756 120.17(9) no
O1 S1 C1 . 2_756 107.12(8) no
O1 S1 C1 2_756 . 107.12(8) no
C1 S1 C1 . 2_756 104.90(8) no
O1 S1 C1 2_756 2_756 108.27(8) no
C1A N1A H11A . . 109.00 no
C1A N1A H12A . . 110.00 no
C1A N1A H13A . . 109.00 no
H11A N1A H12A . . 109.00 no
H11A N1A H13A . . 109.00 no
H12A N1A H13A . . 109.00 no
C2 C1 C6 . . 121.32(16) no
S1 C1 C2 . . 119.21(14) no
S1 C1 C6 . . 119.47(13) no
C1 C2 C3 . . 118.96(17) no
C2 C3 C4 . . 120.83(16) no
C3 C4 C41 . . 120.53(15) no
C3 C4 C5 . . 119.13(17) no
C5 C4 C41 . . 120.35(16) no
C4 C5 C6 . . 120.77(18) no
C1 C6 C5 . . 118.97(17) no
O42 C41 C4 . . 116.17(16) no
O41 C41 O42 . . 124.21(16) no
O41 C41 C4 . . 119.61(15) no
C3 C2 H2 . . 121.00 no
C1 C2 H2 . . 120.00 no
C2 C3 H3 . . 120.00 no
C4 C3 H3 . . 120.00 no
C4 C5 H5 . . 120.00 no
C6 C5 H5 . . 120.00 no
C5 C6 H6 . . 120.00 no
C1 C6 H6 . . 121.00 no
N1A C1A C1A . 2_655 109.76(15) no
N1A C1A H14A . . 110.00 no
N1A C1A H15A . . 110.00 no
H14A C1A H15A . . 108.00 no
C1A C1A H14A 2_655 . 110.00 no
C1A C1A H15A 2_655 . 110.00 no

loop_
_geom_bond_atom_site_label_1
_geom_bond_atom_site_label_2
_geom_bond_site_symmetry_2
_geom_bond_distance
_geom_bond_publ_flag
S1 O1 . 1.4407(14) no
S1 C1 . 1.7726(17) no
S1 O1 2_756 1.4407(14) no
S1 C1 2_756 1.7726(17) no
O41 C41 . 1.247(2) no
O42 C41 . 1.270(2) no
N1A C1A . 1.485(3) no
N1A H13A . 0.8900 no
N1A H11A . 0.8900 no
N1A H12A . 0.8900 no
C1 C2 . 1.391(2) no
C1 C6 . 1.388(3) no
C2 C3 . 1.390(3) no
C3 C4 . 1.393(3) no
C4 C41 . 1.509(2) no
C4 C5 . 1.396(2) no
C5 C6 . 1.392(3) no
C2 H2 . 0.9300 no
C3 H3 . 0.9300 no
C5 H5 . 0.9300 no
C6 H6 . 0.9300 no
C1A C1A 2_655 1.522(3) no
C1A H14A . 0.9700 no
C1A H15A . 0.9700 no

loop_
_geom_hbond_atom_site_label_D
_geom_hbond_atom_site_label_H
_geom_hbond_atom_site_label_A
_geom_hbond_site_symmetry_A
_geom_hbond_distance_DH
_geom_hbond_distance_HA
_geom_hbond_distance_DA
_geom_hbond_angle_DHA
_geom_hbond_publ_flag
N1A H11A O42 1_565 0.89 1.87 2.760(2) 174 yes
N1A H12A O41 4_554 0.89 1.88 2.740(2) 163 yes
N1A H13A O42 . 0.89 1.93 2.798(2) 164 yes
C2 H2 O1 3_766 0.93 2.51 3.200(2) 131 no
C5 H5 O42 4_555 0.93 2.56 3.344(2) 143 no
C6 H6 O1 2_756 0.93 2.55 2.915(2) 104 no
C1A H14A O41 2_665 0.97 2.46 3.384(2) 160 no

loop_
_geom_torsion_atom_site_label_1
_geom_torsion_atom_site_label_2
_geom_torsion_atom_site_label_3
_geom_torsion_atom_site_label_4
_geom_torsion_site_symmetry_1
_geom_torsion_site_symmetry_3
_geom_torsion_site_symmetry_4
_geom_torsion
_geom_torsion_publ_flag
O1 S1 C1 C2 . . . 30.61(16) no
O1 S1 C1 C6 . . . -149.72(14) no
O1 S1 C1 C2 2_756 . . 161.56(14) no
O1 S1 C1 C6 2_756 . . -18.77(16) no
C1 S1 C1 C2 2_756 . . -83.51(15) no
C1 S1 C1 C6 2_756 . . 96.15(15) no
S1 C1 C2 C3 . . . -179.80(14) no
C6 C1 C2 C3 . . . 0.5(3) no
S1 C1 C6 C5 . . . -179.17(14) no
C2 C1 C6 C5 . . . 0.5(3) no
C1 C2 C3 C4 . . . -1.4(3) no
C2 C3 C4 C5 . . . 1.2(3) no
C2 C3 C4 C41 . . . -179.47(17) no
C3 C4 C5 C6 . . . -0.1(3) no
C41 C4 C5 C6 . . . -179.47(17) no
C3 C4 C41 O41 . . . 162.10(17) no
C3 C4 C41 O42 . . . -19.4(2) no
C5 C4 C41 O41 . . . -18.5(3) no
C5 C4 C41 O42 . . . 159.93(17) no
C4 C5 C6 C1 . . . -0.7(3) no
N1A C1A C1A N1A . 2_655 2_655 171.97(14) no
